data_7243537
loop_
_publ_author_name
'Saidykhan, Amie'
'Fenwick, Nathan W.'
'Bowen, Richard D.'
'Telford, Richard'
'Seaton, Colin C.'

_publ_section_title
;
 Isostructurality of quinoxaline crystal phases: the interplay of weak
 hydrogen bonds and halogen bonding
;
_journal_issue 40
_journal_name_full CrystEngComm
_journal_page_first 7108
_journal_page_last 7117
_journal_paper_doi 10.1039/D1CE00878A
_journal_volume 23
_journal_year 2021
_chemical_formula_moiety 'C22 H18 N2'
_chemical_formula_sum 'C22 H18 N2'
_chemical_formula_weight 310.38
_chemical_name_systematic 2,3-di-m-tolylquinoxaline
_space_group_crystal_system monoclinic
_space_group_IT_number 14
_space_group_name_Hall '-P 2yn'
_space_group_name_H-M_alt 'P 1 21/n 1'
_atom_sites_solution_hydrogens difmap
_atom_sites_solution_primary dual
_audit_creation_date 2021-04-15
_audit_creation_method
;
Olex2 1.3
(compiled 2020.11.12 svn.r5f609507 for OlexSys, GUI svn.r6272)
;
_audit_update_record
;
2021-07-01 deposited with the CCDC.	2021-09-16 downloaded from the CCDC.
;
_cell_angle_alpha 90
_cell_angle_beta 102.333(11)
_cell_angle_gamma 90
_cell_formula_units_Z 4
_cell_length_a 12.313(4)
_cell_length_b 7.563(2)
_cell_length_c 17.916(5)
_cell_measurement_reflns_used 2615
_cell_measurement_temperature 99.78
_cell_measurement_theta_max 25.57
_cell_measurement_theta_min 2.33
_cell_volume 1629.9(8)
_computing_cell_refinement 'Bruker SAINT'
_computing_data_collection 'Bruker APEX2'
_computing_data_reduction 'Bruker SAINT'
_computing_molecular_graphics 'Olex2 1.3 (Dolomanov et al., 2009)'
_computing_publication_material 'Olex2 1.3 (Dolomanov et al., 2009)'
_computing_structure_refinement 'SHELXL 2018/3 (Sheldrick, 2015)'
_computing_structure_solution 'SHELXT 2018/2 (Sheldrick, 2018)'
_diffrn_ambient_temperature 99.78
_diffrn_measured_fraction_theta_full 0.999
_diffrn_measured_fraction_theta_max 0.987
_diffrn_measurement_device_type 'Bruker APEX-II CCD'
_diffrn_measurement_method '\f and \w scans'
_diffrn_radiation_type MoK\a
_diffrn_radiation_wavelength 0.71073
_diffrn_reflns_av_R_equivalents 0.0977
_diffrn_reflns_av_unetI/netI 0.0973
_diffrn_reflns_Laue_measured_fraction_full 0.999
_diffrn_reflns_Laue_measured_fraction_max 0.987
_diffrn_reflns_limit_h_max 17
_diffrn_reflns_limit_h_min -17
_diffrn_reflns_limit_k_max 10
_diffrn_reflns_limit_k_min -10
_diffrn_reflns_limit_l_max 25
_diffrn_reflns_limit_l_min -24
_diffrn_reflns_number 22160
_diffrn_reflns_point_group_measured_fraction_full 0.999
_diffrn_reflns_point_group_measured_fraction_max 0.987
_diffrn_reflns_theta_full 25.242
_diffrn_reflns_theta_max 30.550
_diffrn_reflns_theta_min 2.934
_diffrn_standards_number 0
_exptl_absorpt_coefficient_mu 0.074
_exptl_absorpt_correction_T_max 0.7461
_exptl_absorpt_correction_T_min 0.5537
_exptl_absorpt_correction_type multi-scan
_exptl_absorpt_process_details
;
SADABS-2014/5 (Bruker,2014) was used for absorption correction.
wR2(int) was 0.1005 before and 0.0788 after correction.
The Ratio of minimum to maximum transmission is 0.7421.
The \l/2 correction factor is 0.00150.
;
_exptl_crystal_colour colourless
_exptl_crystal_density_diffrn 1.265
_exptl_crystal_description block
_exptl_crystal_F_000 656
_exptl_crystal_recrystallization_method 'Re-crystallisation from solvent: Ethanol/Water'
_exptl_crystal_size_max 0.53
_exptl_crystal_size_mid 0.12
_exptl_crystal_size_min 0.1
_refine_diff_density_max 0.749
_refine_diff_density_min -0.419
_refine_diff_density_rms 0.105
_refine_ls_extinction_method none
_refine_ls_goodness_of_fit_ref 1.036
_refine_ls_hydrogen_treatment refall
_refine_ls_matrix_type full
_refine_ls_number_parameters 289
_refine_ls_number_reflns 4920
_refine_ls_number_restraints 0
_refine_ls_restrained_S_all 1.036
_refine_ls_R_factor_all 0.1509
_refine_ls_R_factor_gt 0.0850
_refine_ls_shift/su_max 0.000
_refine_ls_shift/su_mean 0.000
_refine_ls_structure_factor_coef Fsqd
_refine_ls_weighting_details 'w=1/[\s^2^(Fo^2^)+(0.1350P)^2^+0.0296P] where P=(Fo^2^+2Fc^2^)/3'
_refine_ls_weighting_scheme calc
_refine_ls_wR_factor_gt 0.2017
_refine_ls_wR_factor_ref 0.2449
_reflns_Friedel_coverage 0.000
_reflns_number_gt 2769
_reflns_number_total 4920
_reflns_threshold_expression 'I > 2\s(I)'
_cod_data_source_file d1ce00878a2.cif
_cod_data_source_block rdb_1_33me_0m
_cod_depositor_comments 'Adding full bibliography for 7243534--7243537.cif.'
_cod_original_cell_volume 1630.0(8)
_cod_database_code 7243537
_shelx_shelxl_version_number 2018/3
_shelx_space_group_comment
;
The symmetry employed for this shelxl refinement is uniquely defined
by the following loop, which should always be used as a source of
symmetry information in preference to the above space-group names.
They are only intended as comments.
;
_olex2_refinement_description
;
;
_olex2_submission_special_instructions 'No special instructions were received'

loop_
_space_group_symop_operation_xyz
'x, y, z'
'-x+1/2, y+1/2, -z+1/2'
'-x, -y, -z'
'x-1/2, -y-1/2, z-1/2'

loop_
_atom_site_label
_atom_site_type_symbol
_atom_site_fract_x
_atom_site_fract_y
_atom_site_fract_z
_atom_site_U_iso_or_equiv
_atom_site_adp_type
_atom_site_occupancy
_atom_site_site_symmetry_order
_atom_site_calc_flag
_atom_site_refinement_flags_posn
_atom_site_refinement_flags_adp
_atom_site_refinement_flags_occupancy
_atom_site_disorder_assembly
_atom_site_disorder_group
N1 N 0.25323(16) 0.7211(3) 0.65503(12) 0.0185(4) Uani 1 1 d . . . . .
N2 N 0.44372(16) 0.5741(3) 0.61539(11) 0.0180(4) Uani 1 1 d . . . . .
C8 C 0.43208(18) 0.5762(3) 0.68683(14) 0.0175(5) Uani 1 1 d . . . . .
C5 C 0.26243(18) 0.7132(3) 0.58046(14) 0.0177(5) Uani 1 1 d . . . . .
C7 C 0.33659(18) 0.6606(3) 0.70739(14) 0.0168(5) Uani 1 1 d . . . . .
C16 C 0.52023(18) 0.4866(3) 0.74442(14) 0.0174(5) Uani 1 1 d . . . . .
C18 C 0.71695(18) 0.4241(3) 0.79302(14) 0.0188(5) Uani 1 1 d . . . . .
C17 C 0.63191(19) 0.5045(3) 0.73977(14) 0.0188(5) Uani 1 1 d . . . . .
C6 C 0.1767(2) 0.7830(3) 0.52323(15) 0.0216(5) Uani 1 1 d . . . . .
C4 C 0.35997(18) 0.6443(3) 0.56079(14) 0.0179(5) Uani 1 1 d . . . . .
C3 C 0.3682(2) 0.6441(4) 0.48341(15) 0.0220(5) Uani 1 1 d . . . . .
C9 C 0.32782(18) 0.6945(3) 0.78762(14) 0.0177(5) Uani 1 1 d . . . . .
C10 C 0.2316(2) 0.6474(3) 0.81215(15) 0.0199(5) Uani 1 1 d . . . . .
C11 C 0.2184(2) 0.6884(3) 0.88565(15) 0.0218(5) Uani 1 1 d . . . . .
C21 C 0.49337(19) 0.3798(3) 0.80147(14) 0.0193(5) Uani 1 1 d . . . . .
C20 C 0.5774(2) 0.2947(4) 0.85284(14) 0.0219(5) Uani 1 1 d . . . . .
C2 C 0.2831(2) 0.7117(4) 0.42884(15) 0.0239(6) Uani 1 1 d . . . . .
C12 C 0.3030(2) 0.7805(4) 0.93390(15) 0.0234(6) Uani 1 1 d . . . . .
C14 C 0.4117(2) 0.7868(3) 0.83705(14) 0.0206(5) Uani 1 1 d . . . . .
C19 C 0.6881(2) 0.3184(4) 0.84942(15) 0.0221(5) Uani 1 1 d . . . . .
C1 C 0.1871(2) 0.7826(4) 0.44876(15) 0.0232(6) Uani 1 1 d . . . . .
C13 C 0.3986(2) 0.8297(4) 0.90977(15) 0.0242(6) Uani 1 1 d . . . . .
C22 C 0.8373(2) 0.4533(4) 0.78889(18) 0.0250(6) Uani 1 1 d . . . . .
C15 C 0.1144(2) 0.6331(4) 0.91154(19) 0.0307(7) Uani 1 1 d . . . . .
H14 H 0.479(2) 0.822(4) 0.8204(14) 0.016(6) Uiso 1 1 d . . . . .
H2 H 0.292(2) 0.718(4) 0.3764(15) 0.016(7) Uiso 1 1 d . . . . .
H3 H 0.436(2) 0.598(4) 0.4678(16) 0.034(8) Uiso 1 1 d . . . . .
H6 H 0.110(2) 0.826(4) 0.5377(15) 0.023(7) Uiso 1 1 d . . . . .
H21 H 0.416(2) 0.369(4) 0.8062(16) 0.027(7) Uiso 1 1 d . . . . .
H19 H 0.751(3) 0.266(4) 0.8900(17) 0.032(8) Uiso 1 1 d . . . . .
H1 H 0.128(2) 0.829(4) 0.4065(15) 0.018(7) Uiso 1 1 d . . . . .
H13 H 0.459(2) 0.897(4) 0.9458(16) 0.026(8) Uiso 1 1 d . . . . .
H17 H 0.650(2) 0.575(4) 0.6977(15) 0.020(7) Uiso 1 1 d . . . . .
H10 H 0.173(3) 0.592(5) 0.7781(17) 0.036(9) Uiso 1 1 d . . . . .
H22A H 0.890(3) 0.413(5) 0.837(2) 0.052(10) Uiso 1 1 d . . . . .
H22B H 0.856(3) 0.408(6) 0.743(2) 0.059(11) Uiso 1 1 d . . . . .
H20 H 0.555(2) 0.215(4) 0.8940(15) 0.019(7) Uiso 1 1 d . . . . .
H22C H 0.860(3) 0.589(5) 0.7859(19) 0.051(10) Uiso 1 1 d . . . . .
H12 H 0.295(2) 0.813(4) 0.9881(17) 0.034(8) Uiso 1 1 d . . . . .
H15A H 0.128(3) 0.593(7) 0.964(2) 0.080(15) Uiso 1 1 d . . . . .
H15B H 0.060(4) 0.720(7) 0.901(3) 0.093(17) Uiso 1 1 d . . . . .
H15C H 0.080(3) 0.521(6) 0.885(2) 0.069(13) Uiso 1 1 d . . . . .

loop_
_atom_site_aniso_label
_atom_site_aniso_U_11
_atom_site_aniso_U_22
_atom_site_aniso_U_33
_atom_site_aniso_U_23
_atom_site_aniso_U_13
_atom_site_aniso_U_12
N1 0.0170(9) 0.0149(10) 0.0248(11) -0.0010(8) 0.0072(8) -0.0006(7)
N2 0.0175(9) 0.0160(10) 0.0220(10) 0.0015(8) 0.0077(8) 0.0002(8)
C8 0.0139(10) 0.0155(11) 0.0245(12) 0.0008(10) 0.0072(9) -0.0003(8)
C5 0.0152(10) 0.0152(12) 0.0238(12) -0.0006(10) 0.0065(9) -0.0013(8)
C7 0.0126(10) 0.0162(11) 0.0227(12) -0.0027(9) 0.0064(9) -0.0026(8)
C16 0.0162(10) 0.0148(11) 0.0222(12) -0.0019(9) 0.0060(9) 0.0007(9)
C18 0.0133(10) 0.0184(12) 0.0256(13) -0.0024(10) 0.0057(9) 0.0006(9)
C17 0.0179(11) 0.0187(12) 0.0217(12) -0.0007(10) 0.0088(9) -0.0001(9)
C6 0.0163(11) 0.0222(13) 0.0274(14) 0.0003(11) 0.0070(10) 0.0013(9)
C4 0.0157(10) 0.0143(11) 0.0247(13) 0.0003(10) 0.0066(9) -0.0004(8)
C3 0.0219(12) 0.0206(13) 0.0261(13) 0.0035(10) 0.0114(10) 0.0030(9)
C9 0.0165(11) 0.0139(11) 0.0237(12) -0.0003(9) 0.0065(9) 0.0032(8)
C10 0.0182(11) 0.0164(12) 0.0263(13) 0.0022(10) 0.0075(10) 0.0021(9)
C11 0.0200(11) 0.0201(13) 0.0278(14) 0.0036(10) 0.0103(10) 0.0056(9)
C21 0.0158(11) 0.0195(12) 0.0244(13) -0.0018(10) 0.0084(9) -0.0005(9)
C20 0.0230(12) 0.0225(13) 0.0215(13) 0.0005(10) 0.0079(10) 0.0003(10)
C2 0.0244(13) 0.0267(14) 0.0227(14) 0.0010(11) 0.0096(10) -0.0023(10)
C12 0.0254(13) 0.0249(14) 0.0213(13) 0.0014(11) 0.0077(10) 0.0075(10)
C14 0.0158(11) 0.0222(13) 0.0252(13) -0.0008(10) 0.0076(9) 0.0007(9)
C19 0.0221(12) 0.0208(13) 0.0232(13) -0.0002(10) 0.0045(10) 0.0020(10)
C1 0.0209(12) 0.0230(14) 0.0255(14) 0.0036(11) 0.0043(10) -0.0009(10)
C13 0.0236(13) 0.0249(14) 0.0235(13) -0.0031(11) 0.0034(10) 0.0007(10)
C22 0.0153(11) 0.0260(15) 0.0346(16) 0.0002(12) 0.0075(11) -0.0004(10)
C15 0.0292(14) 0.0313(17) 0.0378(17) 0.0031(14) 0.0210(13) 0.0017(12)

loop_
_atom_type_symbol
_atom_type_description
_atom_type_scat_dispersion_real
_atom_type_scat_dispersion_imag
_atom_type_scat_source
C C 0.0033 0.0016 'International Tables Vol C Tables 4.2.6.8 and 6.1.1.4'
H H 0.0000 0.0000 'International Tables Vol C Tables 4.2.6.8 and 6.1.1.4'
N N 0.0061 0.0033 'International Tables Vol C Tables 4.2.6.8 and 6.1.1.4'

loop_
_geom_angle_atom_site_label_1
_geom_angle_atom_site_label_2
_geom_angle_atom_site_label_3
_geom_angle
_geom_angle_site_symmetry_1
_geom_angle_site_symmetry_3
_geom_angle_publ_flag
C7 N1 C5 117.8(2) . . ?
C8 N2 C4 117.90(19) . . ?
N2 C8 C7 120.9(2) . . ?
N2 C8 C16 116.9(2) . . ?
C7 C8 C16 122.2(2) . . ?
N1 C5 C6 119.3(2) . . ?
N1 C5 C4 120.6(2) . . ?
C6 C5 C4 119.9(2) . . ?
N1 C7 C8 121.5(2) . . ?
N1 C7 C9 115.0(2) . . ?
C8 C7 C9 123.4(2) . . ?
C17 C16 C8 119.6(2) . . ?
C21 C16 C8 121.2(2) . . ?
C21 C16 C17 119.2(2) . . ?
C17 C18 C22 120.1(2) . . ?
C19 C18 C17 118.4(2) . . ?
C19 C18 C22 121.5(2) . . ?
C16 C17 H17 119.0(15) . . ?
C18 C17 C16 121.3(2) . . ?
C18 C17 H17 119.7(15) . . ?
C5 C6 H6 118.5(16) . . ?
C1 C6 C5 119.9(2) . . ?
C1 C6 H6 121.6(16) . . ?
N2 C4 C5 120.9(2) . . ?
N2 C4 C3 120.1(2) . . ?
C3 C4 C5 119.0(2) . . ?
C4 C3 H3 121.1(17) . . ?
C2 C3 C4 119.8(2) . . ?
C2 C3 H3 119.2(17) . . ?
C10 C9 C7 120.2(2) . . ?
C10 C9 C14 119.4(2) . . ?
C14 C9 C7 120.2(2) . . ?
C9 C10 C11 121.2(2) . . ?
C9 C10 H10 119.9(18) . . ?
C11 C10 H10 118.8(18) . . ?
C10 C11 C15 120.3(2) . . ?
C12 C11 C10 118.4(2) . . ?
C12 C11 C15 121.3(2) . . ?
C16 C21 H21 119.9(18) . . ?
C20 C21 C16 119.6(2) . . ?
C20 C21 H21 120.5(18) . . ?
C21 C20 C19 120.7(2) . . ?
C21 C20 H20 118.1(14) . . ?
C19 C20 H20 121.2(14) . . ?
C3 C2 C1 121.0(2) . . ?
C3 C2 H2 119.0(15) . . ?
C1 C2 H2 119.9(15) . . ?
C11 C12 H12 120.0(17) . . ?
C13 C12 C11 120.9(2) . . ?
C13 C12 H12 119.2(17) . . ?
C9 C14 H14 120.2(15) . . ?
C13 C14 C9 119.7(2) . . ?
C13 C14 H14 120.1(15) . . ?
C18 C19 H19 118.0(18) . . ?
C20 C19 C18 120.7(2) . . ?
C20 C19 H19 121.2(17) . . ?
C6 C1 C2 120.4(2) . . ?
C6 C1 H1 122.4(15) . . ?
C2 C1 H1 117.3(15) . . ?
C12 C13 H13 119.6(16) . . ?
C14 C13 C12 120.4(2) . . ?
C14 C13 H13 120.0(16) . . ?
C18 C22 H22A 112(2) . . ?
C18 C22 H22B 114(2) . . ?
C18 C22 H22C 114.3(19) . . ?
H22A C22 H22B 113(3) . . ?
H22A C22 H22C 102(3) . . ?
H22B C22 H22C 101(3) . . ?
C11 C15 H15A 114(3) . . ?
C11 C15 H15B 111(3) . . ?
C11 C15 H15C 113(2) . . ?
H15A C15 H15B 113(4) . . ?
H15A C15 H15C 99(4) . . ?
H15B C15 H15C 106(3) . . ?

loop_
_geom_bond_atom_site_label_1
_geom_bond_atom_site_label_2
_geom_bond_distance
_geom_bond_site_symmetry_2
_geom_bond_publ_flag
N1 C5 1.366(3) . ?
N1 C7 1.316(3) . ?
N2 C8 1.318(3) . ?
N2 C4 1.368(3) . ?
C8 C7 1.453(3) . ?
C8 C16 1.491(3) . ?
C5 C6 1.408(3) . ?
C5 C4 1.421(3) . ?
C7 C9 1.487(3) . ?
C16 C17 1.402(3) . ?
C16 C21 1.397(3) . ?
C18 C17 1.396(3) . ?
C18 C19 1.393(3) . ?
C18 C22 1.516(3) . ?
C17 H17 0.99(3) . ?
C6 C1 1.367(4) . ?
C6 H6 0.97(3) . ?
C4 C3 1.411(3) . ?
C3 C2 1.370(4) . ?
C3 H3 1.00(3) . ?
C9 C10 1.395(3) . ?
C9 C14 1.395(3) . ?
C10 C11 1.396(3) . ?
C10 H10 0.94(3) . ?
C11 C12 1.390(4) . ?
C11 C15 1.511(4) . ?
C21 C20 1.388(4) . ?
C21 H21 0.98(3) . ?
C20 C19 1.389(3) . ?
C20 H20 1.03(3) . ?
C2 C1 1.412(4) . ?
C2 H2 0.97(3) . ?
C12 C13 1.389(4) . ?
C12 H12 1.03(3) . ?
C14 C13 1.385(3) . ?
C14 H14 0.98(3) . ?
C19 H19 1.02(3) . ?
C1 H1 1.00(3) . ?
C13 H13 1.01(3) . ?
C22 H22A 1.00(4) . ?
C22 H22B 0.96(4) . ?
C22 H22C 1.07(4) . ?
C15 H15A 0.96(4) . ?
C15 H15B 0.93(5) . ?
C15 H15C 1.02(5) . ?

loop_
_geom_torsion_atom_site_label_1
_geom_torsion_atom_site_label_2
_geom_torsion_atom_site_label_3
_geom_torsion_atom_site_label_4
_geom_torsion
_geom_torsion_site_symmetry_1
_geom_torsion_site_symmetry_2
_geom_torsion_site_symmetry_3
_geom_torsion_site_symmetry_4
_geom_torsion_publ_flag
N1 C5 C6 C1 177.2(2) . . . . ?
N1 C5 C4 N2 4.2(4) . . . . ?
N1 C5 C4 C3 -177.7(2) . . . . ?
N1 C7 C9 C10 51.8(3) . . . . ?
N1 C7 C9 C14 -122.8(2) . . . . ?
N2 C8 C7 N1 7.2(4) . . . . ?
N2 C8 C7 C9 -169.2(2) . . . . ?
N2 C8 C16 C17 40.3(3) . . . . ?
N2 C8 C16 C21 -137.4(2) . . . . ?
N2 C4 C3 C2 178.8(2) . . . . ?
C8 N2 C4 C5 -1.5(3) . . . . ?
C8 N2 C4 C3 -179.6(2) . . . . ?
C8 C7 C9 C10 -131.5(3) . . . . ?
C8 C7 C9 C14 53.8(3) . . . . ?
C8 C16 C17 C18 179.4(2) . . . . ?
C8 C16 C21 C20 178.2(2) . . . . ?
C5 N1 C7 C8 -4.4(3) . . . . ?
C5 N1 C7 C9 172.3(2) . . . . ?
C5 C6 C1 C2 0.3(4) . . . . ?
C5 C4 C3 C2 0.7(4) . . . . ?
C7 N1 C5 C6 -177.5(2) . . . . ?
C7 N1 C5 C4 -1.0(3) . . . . ?
C7 C8 C16 C17 -140.4(2) . . . . ?
C7 C8 C16 C21 42.0(3) . . . . ?
C7 C9 C10 C11 -175.7(2) . . . . ?
C7 C9 C14 C13 175.0(2) . . . . ?
C16 C8 C7 N1 -172.1(2) . . . . ?
C16 C8 C7 C9 11.5(4) . . . . ?
C16 C21 C20 C19 1.8(4) . . . . ?
C17 C16 C21 C20 0.6(4) . . . . ?
C17 C18 C19 C20 -0.4(4) . . . . ?
C6 C5 C4 N2 -179.3(2) . . . . ?
C6 C5 C4 C3 -1.2(4) . . . . ?
C4 N2 C8 C7 -3.9(3) . . . . ?
C4 N2 C8 C16 175.4(2) . . . . ?
C4 C5 C6 C1 0.7(4) . . . . ?
C4 C3 C2 C1 0.3(4) . . . . ?
C3 C2 C1 C6 -0.8(4) . . . . ?
C9 C10 C11 C12 1.0(4) . . . . ?
C9 C10 C11 C15 -178.9(3) . . . . ?
C9 C14 C13 C12 0.4(4) . . . . ?
C10 C9 C14 C13 0.3(4) . . . . ?
C10 C11 C12 C13 -0.3(4) . . . . ?
C11 C12 C13 C14 -0.4(4) . . . . ?
C21 C16 C17 C18 -2.9(4) . . . . ?
C21 C20 C19 C18 -1.9(4) . . . . ?
C14 C9 C10 C11 -1.0(4) . . . . ?
C19 C18 C17 C16 2.8(4) . . . . ?
C22 C18 C17 C16 -176.9(2) . . . . ?
C22 C18 C19 C20 179.3(2) . . . . ?
C15 C11 C12 C13 179.6(3) . . . . ?
